data_2012438
loop_
_publ_author_name
'Usman, Anwar'
'Chantrapromma, Suchada'
'Fun, Hoong-Kun'
'Poh, Bo-Long'
'Karalai, Chatchanok'

_publ_section_title
;
 Hexamethylenetetraminium 2,4,6-trinitrophenolate
;
_journal_issue 1
_journal_name_full 'Acta Crystallographica Section C'
_journal_page_first o46
_journal_page_last o47
_journal_paper_doi 10.1107/S0108270101018571
_journal_volume 58
_journal_year 2002
_chemical_formula_moiety 'C6 H13 N4 1+, C6 H2 N3 O7 1-'
_chemical_formula_sum 'C12 H15 N7 O7'
_chemical_formula_weight 369.31
_chemical_name_systematic
;
Hexamethylenetetramine-2,4,6-trinitrophenol
;
_space_group_IT_number 14
_symmetry_cell_setting monoclinic
_symmetry_space_group_name_Hall '-P 2ybc'
_symmetry_space_group_name_H-M 'P 1 21/c 1'
_atom_sites_solution_hydrogens geom
_atom_sites_solution_primary direct
_atom_sites_solution_secondary difmap
_audit_creation_method SHELXL-97
_cell_angle_alpha 90.00
_cell_angle_beta 107.0220(10)
_cell_angle_gamma 90.00
_cell_formula_units_Z 4
_cell_length_a 12.4995(2)
_cell_length_b 6.63440(10)
_cell_length_c 18.6203(2)
_cell_measurement_reflns_used 6652
_cell_measurement_temperature 183(2)
_cell_measurement_theta_max 28.33
_cell_measurement_theta_min 3.23
_cell_volume 1476.48(4)
_computing_cell_refinement 'SAINT (Siemens, 1996)'
_computing_data_collection 'SMART (Siemens, 1996)'
_computing_data_reduction SAINT
_computing_molecular_graphics SHELXTL
_computing_publication_material
;
SHELXTL, PARST (Nardelli, 1995) and PLATON (Spek, 1990)
;
_computing_structure_refinement SHELXTL
_computing_structure_solution 'SHELXTL (Sheldrick, 1997)'
_diffrn_ambient_temperature 183(2)
_diffrn_detector_area_resol_mean 8.33
_diffrn_measured_fraction_theta_full .975
_diffrn_measured_fraction_theta_max .975
_diffrn_measurement_device_type
;
Siemens SMART CCD area detector diffractometer
;
_diffrn_measurement_method '\w scans'
_diffrn_radiation_monochromator graphite
_diffrn_radiation_source 'fine-focus sealed tube'
_diffrn_radiation_type MoK\a
_diffrn_radiation_wavelength .71073
_diffrn_reflns_av_R_equivalents .0690
_diffrn_reflns_av_sigmaI/netI .0961
_diffrn_reflns_limit_h_max 16
_diffrn_reflns_limit_h_min -16
_diffrn_reflns_limit_k_max 7
_diffrn_reflns_limit_k_min -8
_diffrn_reflns_limit_l_max 16
_diffrn_reflns_limit_l_min -24
_diffrn_reflns_number 8504
_diffrn_reflns_theta_full 28.29
_diffrn_reflns_theta_max 28.29
_diffrn_reflns_theta_min 3.23
_diffrn_standards_decay_% 0
_diffrn_standards_number 0
_exptl_absorpt_coefficient_mu .139
_exptl_absorpt_correction_T_max .9570
_exptl_absorpt_correction_T_min .9466
_exptl_absorpt_correction_type empirical
_exptl_absorpt_process_details '(SADABS; Sheldrick, 1996)'
_exptl_crystal_colour yellow
_exptl_crystal_density_diffrn 1.661
_exptl_crystal_density_method 'not measured'
_exptl_crystal_description block
_exptl_crystal_F_000 768
_exptl_crystal_size_max .40
_exptl_crystal_size_mid .40
_exptl_crystal_size_min .32
_refine_diff_density_max .425
_refine_diff_density_min -.430
_refine_ls_extinction_coef .033(4)
_refine_ls_extinction_expression Fc^*^=kFc[1+0.001xFc^2^\l^3^/sin(2\q)]^-1/4^
_refine_ls_extinction_method SHELXTL
_refine_ls_goodness_of_fit_ref .951
_refine_ls_hydrogen_treatment mixed
_refine_ls_matrix_type full
_refine_ls_number_parameters 240
_refine_ls_number_reflns 3575
_refine_ls_number_restraints 0
_refine_ls_restrained_S_all .951
_refine_ls_R_factor_all .0689
_refine_ls_R_factor_gt .0580
_refine_ls_shift/su_max .000
_refine_ls_shift/su_mean .000
_refine_ls_structure_factor_coef Fsqd
_refine_ls_weighting_details 'calc w = 1/[\s^2^(Fo^2^)+(0.0807P)^2^] where P=(Fo^2^+2Fc^2^)/3'
_refine_ls_weighting_scheme calc
_refine_ls_wR_factor_gt .1474
_refine_ls_wR_factor_ref .1539
_reflns_number_gt 2697
_reflns_number_total 3575
_reflns_threshold_expression 'I > 2\s(I)'
_cod_data_source_file ln1125.cif
_cod_data_source_block I
_cod_depositor_comments
;
The following automatic conversions were performed:
'_symmetry_cell_setting' value 'Monoclinic' changed to 'monoclinic'
according to '/home/saulius/struct/CIF-dictionaries/cif_core.dic'
dictionary named 'cif_core.dic' version 2.4.1 from 2010-06-29.

Automatic conversion script
Id: cif_fix_enum 1527 2010-12-29 10:47:43Z saulius 

The following automatic conversions were performed:

'_symmetry_cell_setting' value 'Monoclinic' changed to 'monoclinic'
according to /home/saulius/struct/CIF-dictionaries/cif_core.dic
dictionary named 'cif_core.dic' version 2.4.1 from 2010-06-29.

Automatic conversion script
Id: cif_fix_values 1715 2011-07-08 13:25:40Z adriana 
;
_cod_original_sg_symbol_H-M 'P 21/c'
_cod_database_code 2012438
_cod_database_fobs_code 2012438

loop_
_symmetry_equiv_pos_as_xyz
'x, y, z'
'-x, y+1/2, -z+1/2'
'-x, -y, -z'
'x, -y-1/2, z-1/2'

loop_
_atom_site_label
_atom_site_fract_x
_atom_site_fract_y
_atom_site_fract_z
_atom_site_U_iso_or_equiv
_atom_site_adp_type
_atom_site_calc_flag
_atom_site_refinement_flags
_atom_site_occupancy
_atom_site_disorder_assembly
_atom_site_disorder_group
_atom_site_type_symbol
O1 .60294(10) .5516(2) .07795(8) .0320(3) Uani d . 1 . . O
O2 .45903(14) .8527(2) .04912(12) .0550(5) Uani d . 1 . . O
O3 .29116(13) .7894(3) .04515(12) .0615(6) Uani d . 1 . . O
O4 .18616(10) .2220(2) .15681(8) .0312(4) Uani d . 1 . . O
O5 .30662(12) -.0030(2) .21338(10) .0438(4) Uani d . 1 . . O
O6 .67789(12) .0254(2) .20283(10) .0431(4) Uani d . 1 . . O
O7 .73586(11) .2486(2) .14037(10) .0408(4) Uani d . 1 . . O
N3 .66203(12) .1781(2) .16407(9) .0223(3) Uani d . 1 . . N
N2 .28268(12) .1539(2) .17746(8) .0227(3) Uani d . 1 . . N
N1 .38972(12) .7422(2) .06093(9) .0243(3) Uani d . 1 . . N
N4 .81992(11) .61547(19) .09625(7) .0149(3) Uani d . 1 . . N
N5 .97556(10) .7577(2) .19366(7) .0157(3) Uani d . 1 . . N
N6 1.00739(11) .59303(19) .08449(8) .0160(3) Uani d . 1 . . N
N7 .91067(11) .91728(19) .07003(8) .0151(3) Uani d . 1 . . N
C1 .53481(13) .4662(2) .10504(9) .0182(3) Uani d . 1 . . C
C2 .42297(13) .5466(2) .09739(9) .0171(3) Uani d . 1 . . C
C3 .34367(13) .4483(2) .12158(9) .0168(3) Uani d . 1 . . C
H3A .2733 .5054 .1143 .020 Uiso calc R 1 . . H
C4 .36892(13) .2631(2) .15695(9) .0170(3) Uani d . 1 . . C
C5 .47419(13) .1785(2) .17098(9) .0175(3) Uani d . 1 . . C
H5A .4908 .0567 .1966 .021 Uiso calc R 1 . . H
C6 .55404(13) .2770(2) .14654(9) .0176(3) Uani d . 1 . . C
C7 .86933(13) .6544(2) .17982(9) .0167(3) Uani d . 1 . . C
H7A .8181 .7361 .1978 .020 Uiso calc R 1 . . H
H7B .8802 .5274 .2068 .020 Uiso calc R 1 . . H
C8 .90167(14) .4883(2) .06953(9) .0174(3) Uani d . 1 . . C
H8A .9127 .3597 .0954 .021 Uiso calc R 1 . . H
H8B .8717 .4629 .0161 .021 Uiso calc R 1 . . H
C9 .80422(13) .8160(2) .05523(9) .0162(3) Uani d . 1 . . C
H9A .7730 .7938 .0017 .019 Uiso calc R 1 . . H
H9B .7524 .8994 .0720 .019 Uiso calc R 1 . . H
C10 1.05185(13) .6316(2) .16567(9) .0181(3) Uani d . 1 . . C
H10A 1.1237 .6986 .1758 .022 Uiso calc R 1 . . H
H10B 1.0635 .5042 .1924 .022 Uiso calc R 1 . . H
C11 .98830(13) .7876(2) .04477(9) .0173(3) Uani d . 1 . . C
H11A .9580 .7635 -.0087 .021 Uiso calc R 1 . . H
H11B 1.0593 .8568 .0532 .021 Uiso calc R 1 . . H
C12 .95718(13) .9492(2) .15161(9) .0169(3) Uani d . 1 . . C
H12A .9062 1.0326 .1691 .020 Uiso calc R 1 . . H
H12B 1.0277 1.0207 .1615 .020 Uiso calc R 1 . . H
H1N4 .751(2) .550(3) .0879(14) .046(7) Uiso d . 1 . . H

loop_
_atom_site_aniso_label
_atom_site_aniso_U_11
_atom_site_aniso_U_22
_atom_site_aniso_U_33
_atom_site_aniso_U_12
_atom_site_aniso_U_13
_atom_site_aniso_U_23
O1 .0130(6) .0422(8) .0414(8) -.0030(5) .0087(6) .0185(6)
O2 .0472(10) .0246(8) .1038(16) -.0003(7) .0387(10) .0197(8)
O3 .0211(8) .0479(10) .1066(16) .0081(7) .0046(9) .0446(10)
O4 .0117(6) .0399(8) .0434(8) .0009(5) .0104(6) .0099(6)
O5 .0277(8) .0465(9) .0591(10) .0008(6) .0156(7) .0337(8)
O6 .0261(8) .0465(9) .0603(11) .0174(6) .0181(7) .0281(8)
O7 .0222(7) .0264(7) .0838(13) .0037(5) .0310(8) .0089(7)
N3 .0146(7) .0219(7) .0309(8) .0009(5) .0074(6) -.0016(6)
N2 .0145(7) .0314(8) .0226(7) -.0016(6) .0062(6) .0078(6)
N1 .0219(8) .0202(7) .0281(8) -.0014(6) .0032(6) .0033(6)
N4 .0103(6) .0165(6) .0183(7) -.0016(5) .0048(5) .0009(5)
N5 .0119(6) .0188(6) .0160(6) .0006(5) .0033(5) .0012(5)
N6 .0148(7) .0172(6) .0183(7) .0019(5) .0082(5) .0020(5)
N7 .0143(6) .0144(6) .0175(6) .0007(5) .0058(5) .0019(5)
C1 .0115(7) .0242(8) .0181(8) -.0041(6) .0030(6) -.0002(6)
C2 .0139(8) .0174(7) .0184(8) -.0014(6) .0022(6) .0011(6)
C3 .0117(7) .0219(8) .0165(7) .0001(6) .0035(6) -.0013(6)
C4 .0116(8) .0229(8) .0176(8) -.0023(6) .0062(6) .0021(6)
C5 .0143(8) .0190(7) .0181(8) .0000(6) .0031(6) .0012(6)
C6 .0099(7) .0218(8) .0204(8) .0006(6) .0033(6) -.0016(6)
C7 .0158(8) .0218(8) .0145(7) -.0005(6) .0078(6) .0019(6)
C8 .0188(8) .0142(7) .0208(8) .0001(6) .0083(6) -.0020(6)
C9 .0118(7) .0185(7) .0166(7) .0026(5) .0016(6) .0020(6)
C10 .0124(7) .0223(8) .0189(8) .0044(6) .0034(6) .0039(6)
C11 .0164(8) .0193(8) .0192(8) .0014(6) .0099(6) .0031(6)
C12 .0159(7) .0141(7) .0204(8) -.0018(5) .0049(6) -.0023(6)

loop_
_atom_type_symbol
_atom_type_description
_atom_type_scat_dispersion_real
_atom_type_scat_dispersion_imag
_atom_type_scat_source
C C .0033 .0016 'International Tables Vol C Tables 4.2.6.8 and 6.1.1.4'
H H .0000 .0000 'International Tables Vol C Tables 4.2.6.8 and 6.1.1.4'
N N .0061 .0033 'International Tables Vol C Tables 4.2.6.8 and 6.1.1.4'
O O .0106 .0060 'International Tables Vol C Tables 4.2.6.8 and 6.1.1.4'

loop_
_geom_angle_atom_site_label_1
_geom_angle_atom_site_label_2
_geom_angle_atom_site_label_3
_geom_angle
_geom_angle_publ_flag
O6 N3 O7 121.20(15) yes
O6 N3 C6 119.06(14) ?
O7 N3 C6 119.74(14) ?
O5 N2 O4 122.60(14) yes
O5 N2 C4 119.32(14) ?
O4 N2 C4 118.07(14) ?
O2 N1 O3 121.94(16) yes
O2 N1 C2 120.14(15) ?
O3 N1 C2 117.89(14) ?
C8 N4 C9 108.82(12) ?
C8 N4 C7 108.64(12) ?
C9 N4 C7 108.69(12) ?
C8 N4 H1N4 111.3(14) ?
C9 N4 H1N4 110.2(15) ?
C7 N4 H1N4 109.2(15) ?
C7 N5 C10 108.83(12) ?
C7 N5 C12 108.73(12) ?
C10 N5 C12 108.51(12) ?
C8 N6 C11 108.66(12) ?
C8 N6 C10 109.30(12) ?
C11 N6 C10 108.68(12) ?
C9 N7 C11 108.89(12) ?
C9 N7 C12 109.09(12) ?
C11 N7 C12 108.35(12) ?
O1 C1 C6 125.47(15) ?
O1 C1 C2 122.79(15) ?
C6 C1 C2 111.73(13) ?
C3 C2 C1 123.88(15) ?
C3 C2 N1 116.08(14) ?
C1 C2 N1 120.03(14) ?
C2 C3 C4 119.52(15) ?
C2 C3 H3A 120.2 ?
C4 C3 H3A 120.2 ?
C5 C4 C3 121.41(14) ?
C5 C4 N2 119.35(14) ?
C3 C4 N2 119.21(14) ?
C6 C5 C4 119.11(15) ?
C6 C5 H5A 120.4 ?
C4 C5 H5A 120.4 ?
C5 C6 N3 115.37(14) ?
C5 C6 C1 124.14(14) ?
N3 C6 C1 120.49(14) ?
N5 C7 N4 109.83(12) ?
N5 C7 H7A 109.7 ?
N4 C7 H7A 109.7 ?
N5 C7 H7B 109.7 ?
N4 C7 H7B 109.7 ?
H7A C7 H7B 108.2 ?
N6 C8 N4 109.58(12) ?
N6 C8 H8A 109.8 ?
N4 C8 H8A 109.8 ?
N6 C8 H8B 109.8 ?
N4 C8 H8B 109.8 ?
H8A C8 H8B 108.2 ?
N7 C9 N4 109.62(12) ?
N7 C9 H9A 109.7 ?
N4 C9 H9A 109.7 ?
N7 C9 H9B 109.7 ?
N4 C9 H9B 109.7 ?
H9A C9 H9B 108.2 ?
N6 C10 N5 111.90(12) ?
N6 C10 H10A 109.2 ?
N5 C10 H10A 109.2 ?
N6 C10 H10B 109.2 ?
N5 C10 H10B 109.2 ?
H10A C10 H10B 107.9 ?
N6 C11 N7 112.14(12) ?
N6 C11 H11A 109.2 ?
N7 C11 H11A 109.2 ?
N6 C11 H11B 109.2 ?
N7 C11 H11B 109.2 ?
H11A C11 H11B 107.9 ?
N7 C12 N5 112.13(12) ?
N7 C12 H12A 109.2 ?
N5 C12 H12A 109.2 ?
N7 C12 H12B 109.2 ?
N5 C12 H12B 109.2 ?
H12A C12 H12B 107.9 ?

loop_
_geom_bond_atom_site_label_1
_geom_bond_atom_site_label_2
_geom_bond_site_symmetry_2
_geom_bond_distance
_geom_bond_publ_flag
O1 C1 . 1.2456(19) yes
O2 N1 . 1.2037(19) yes
O3 N1 . 1.221(2) yes
O4 N2 . 1.2393(18) yes
O5 N2 . 1.2258(19) yes
O6 N3 . 1.226(2) yes
O7 N3 . 1.2262(18) yes
N3 C6 . 1.449(2) ?
N2 C4 . 1.4403(19) ?
N1 C2 . 1.467(2) ?
N4 C8 . 1.517(2) yes
N4 C9 . 1.5181(19) yes
N4 C7 . 1.519(2) yes
N4 H1N4 . .94(3) ?
N5 C7 . 1.4488(19) yes
N5 C10 . 1.4737(19) yes
N5 C12 . 1.474(2) yes
N6 C8 . 1.446(2) yes
N6 C11 . 1.4719(19) yes
N6 C10 . 1.472(2) yes
N7 C9 . 1.4431(19) yes
N7 C11 . 1.4733(19) yes
N7 C12 . 1.474(2) yes
C1 C6 . 1.457(2) ?
C1 C2 . 1.464(2) ?
C2 C3 . 1.368(2) ?
C3 C4 . 1.386(2) ?
C3 H3A . .9300 ?
C4 C5 . 1.383(2) ?
C5 C6 . 1.377(2) ?
C5 H5A . .9300 ?
C7 H7A . .9700 ?
C7 H7B . .9700 ?
C8 H8A . .9700 ?
C8 H8B . .9700 ?
C9 H9A . .9700 ?
C9 H9B . .9700 ?
C10 H10A . .9700 ?
C10 H10B . .9700 ?
C11 H11A . .9700 ?
C11 H11B . .9700 ?
C12 H12A . .9700 ?
C12 H12B . .9700 ?

loop_
_geom_hbond_atom_site_label_D
_geom_hbond_atom_site_label_H
_geom_hbond_atom_site_label_A
_geom_hbond_site_symmetry_A
_geom_hbond_distance_DH
_geom_hbond_distance_HA
_geom_hbond_distance_DA
_geom_hbond_angle_DHA
_geom_hbond_publ_flag
N4 H14N O1 1_555 .94(2) 1.81(3) 2.666(2) 152(2) yes
N4 H14N O7 1_555 .94(2) 2.26(2) 2.865(2) 122(2) yes
C12 H12A O7 1_565 .97 2.49 3.362(2) 149 yes
C12 H12B O4 1_665 .97 2.41 3.364(2) 167 yes
C5 H5A Cg 2_645 .93 3.30 4.07 142 yes

loop_
_geom_torsion_atom_site_label_1
_geom_torsion_atom_site_label_2
_geom_torsion_atom_site_label_3
_geom_torsion_atom_site_label_4
_geom_torsion
O1 C1 C2 C3 174.80(16)
C6 C1 C2 C3 -4.4(2)
O1 C1 C2 N1 -4.2(3)
C6 C1 C2 N1 176.62(14)
O2 N1 C2 C3 167.90(18)
O3 N1 C2 C3 -10.3(2)
O2 N1 C2 C1 -13.0(3)
O3 N1 C2 C1 168.81(18)
C1 C2 C3 C4 1.3(3)
N1 C2 C3 C4 -179.67(14)
C2 C3 C4 C5 2.5(2)
C2 C3 C4 N2 -175.61(15)
O5 N2 C4 C5 6.9(2)
O4 N2 C4 C5 -172.03(15)
O5 N2 C4 C3 -174.93(17)
O4 N2 C4 C3 6.1(2)
C3 C4 C5 C6 -2.6(3)
N2 C4 C5 C6 175.49(14)
C4 C5 C6 N3 179.64(14)
C4 C5 C6 C1 -1.0(3)
O6 N3 C6 C5 -4.9(2)
O7 N3 C6 C5 175.43(17)
O6 N3 C6 C1 175.74(16)
O7 N3 C6 C1 -3.9(3)
O1 C1 C6 C5 -174.91(17)
C2 C1 C6 C5 4.3(2)
O1 C1 C6 N3 4.4(3)
C2 C1 C6 N3 -176.45(14)
C10 N5 C7 N4 -59.11(16)
C12 N5 C7 N4 58.91(15)
C8 N4 C7 N5 59.14(15)
C9 N4 C7 N5 -59.12(15)
C11 N6 C8 N4 -59.31(16)
C10 N6 C8 N4 59.14(16)
C9 N4 C8 N6 59.25(16)
C7 N4 C8 N6 -58.93(15)
C11 N7 C9 N4 58.91(16)
C12 N7 C9 N4 -59.16(15)
C8 N4 C9 N7 -59.03(16)
C7 N4 C9 N7 59.12(15)
C8 N6 C10 N5 -60.44(16)
C11 N6 C10 N5 57.99(16)
C7 N5 C10 N6 60.22(16)
C12 N5 C10 N6 -57.94(16)
C8 N6 C11 N7 60.76(16)
C10 N6 C11 N7 -58.08(16)
C9 N7 C11 N6 -60.66(17)
C12 N7 C11 N6 57.88(16)
C9 N7 C12 N5 60.49(16)
C11 N7 C12 N5 -57.92(16)
C7 N5 C12 N7 -60.16(16)
C10 N5 C12 N7 58.06(16)
